data_7229155
loop_
_publ_author_name
'Guangmei Wang'
'Martin Valldor'
'Bert Mallick'
'Anja-Verena Mudring'

_publ_section_title
;
 Ionothermal synthesis of open-framework metal phosphates with a Kagome
 lattice network exhibiting canted anti-ferromagnetism
;
_journal_name_full 'Journal of Materials Chemistry C'
_journal_page_first 7417
_journal_page_last 7427
_journal_paper_doi 10.1039/C4TC00290C
_journal_volume 2
_journal_year 2014
_chemical_formula_sum 'Co12 F8 H32 N4 O48 P12'
_chemical_formula_weight 2087.10
_space_group_IT_number 15
_symmetry_cell_setting monoclinic
_symmetry_space_group_name_Hall '-C 2yc'
_symmetry_space_group_name_H-M 'C 1 2/c 1'
_atom_sites_solution_hydrogens geom
_atom_sites_solution_primary direct
_atom_sites_solution_secondary difmap
_cell_angle_alpha 90.00
_cell_angle_beta 102.76(3)
_cell_angle_gamma 90.00
_cell_formula_units_Z 1
_cell_length_a 19.917(4)
_cell_length_b 7.5116(15)
_cell_length_c 7.5942(15)
_cell_measurement_temperature 293(2)
_cell_volume 1108.1(4)
_computing_structure_refinement 'SHELXL-97 (Sheldrick, 1997)'
_computing_structure_solution 'SHELXS-97 (Sheldrick, 1990)'
_diffrn_ambient_temperature 293(2)
_diffrn_measured_fraction_theta_full 0.990
_diffrn_measured_fraction_theta_max 0.990
_diffrn_radiation_monochromator graphite
_diffrn_radiation_source 'fine-focus sealed tube'
_diffrn_radiation_type MoK\a
_diffrn_radiation_wavelength 0.71073
_diffrn_reflns_av_R_equivalents 0.0410
_diffrn_reflns_av_sigmaI/netI 0.0435
_diffrn_reflns_limit_h_max 26
_diffrn_reflns_limit_h_min -26
_diffrn_reflns_limit_k_max 9
_diffrn_reflns_limit_k_min -9
_diffrn_reflns_limit_l_max 10
_diffrn_reflns_limit_l_min -10
_diffrn_reflns_number 5077
_diffrn_reflns_theta_full 28.06
_diffrn_reflns_theta_max 28.06
_diffrn_reflns_theta_min 2.91
_exptl_absorpt_coefficient_mu 4.973
_exptl_crystal_density_diffrn 3.128
_exptl_crystal_density_method 'not measured'
_exptl_crystal_F_000 1020
_exptl_crystal_size_max 0.18
_exptl_crystal_size_mid 0.17
_exptl_crystal_size_min 0.16
_refine_diff_density_max 1.508
_refine_diff_density_min -1.094
_refine_diff_density_rms 0.174
_refine_ls_extinction_method none
_refine_ls_goodness_of_fit_ref 0.944
_refine_ls_hydrogen_treatment mixed
_refine_ls_matrix_type full
_refine_ls_number_parameters 98
_refine_ls_number_reflns 1324
_refine_ls_number_restraints 16
_refine_ls_restrained_S_all 0.952
_refine_ls_R_factor_all 0.0460
_refine_ls_R_factor_gt 0.0333
_refine_ls_shift/su_max 0.000
_refine_ls_shift/su_mean 0.000
_refine_ls_structure_factor_coef Fsqd
_refine_ls_weighting_details 'calc w=1/[\s^2^(Fo^2^)+(0.0543P)^2^+0.0000P] where P=(Fo^2^+2Fc^2^)/3'
_refine_ls_weighting_scheme calc
_refine_ls_wR_factor_gt 0.0796
_refine_ls_wR_factor_ref 0.0826
_reflns_number_gt 1009
_reflns_number_total 1324
_reflns_threshold_expression >2sigma(I)
_cod_data_source_file c4tc00290c1-2.cif.txt
_cod_data_source_block 2
_cod_depositor_comments
;
The following automatic conversions were performed:

'_symmetry_cell_setting' value 'Monoclinic' changed to 'monoclinic'
according to the built-in table from CIF Core dictionary named
'cif_core.dic' version 2.4.1 from 2010-06-29.

Automatic conversion script
Id: cif_fix_values 5376 2017-05-30 11:51:03Z andrius 
;
_cod_original_sg_symbol_H-M C2/c
_cod_database_code 7229155

loop_
_symmetry_equiv_pos_as_xyz
'x, y, z'
'-x, y, -z+1/2'
'x+1/2, y+1/2, z'
'-x+1/2, y+1/2, -z+1/2'
'-x, -y, -z'
'x, -y, z-1/2'
'-x+1/2, -y+1/2, -z'
'x+1/2, -y+1/2, z-1/2'

loop_
_atom_site_label
_atom_site_type_symbol
_atom_site_fract_x
_atom_site_fract_y
_atom_site_fract_z
_atom_site_U_iso_or_equiv
_atom_site_adp_type
_atom_site_occupancy
_atom_site_symmetry_multiplicity
_atom_site_calc_flag
_atom_site_refinement_flags
_atom_site_disorder_assembly
_atom_site_disorder_group
Co1 Co -0.2500 0.2500 -0.5000 0.01016(19) Uani 1 2 d S . .
Co2 Co -0.16005(3) 0.52008(7) -0.30539(7) 0.01073(16) Uani 1 1 d . . .
P1 P -0.17405(5) 0.14008(13) -0.07935(12) 0.0089(2) Uani 1 1 d . . .
P2 P 0.0000 0.37975(18) -0.2500 0.0109(3) Uani 1 2 d S . .
F1 F -0.16327(12) 0.3718(3) -0.5549(3) 0.0133(5) Uani 1 1 d . . .
O1 O -0.18963(15) 0.2619(4) -0.2425(4) 0.0154(6) Uani 1 1 d . . .
O2 O -0.14540(15) 0.2358(4) 0.0949(4) 0.0162(6) Uani 1 1 d . . .
O3 O -0.05779(15) 0.4851(4) -0.2070(4) 0.0203(7) Uani 1 1 d . . .
O4 O 0.02987(16) 0.2448(4) -0.0947(4) 0.0223(7) Uani 1 1 d . . .
H4 H 0.0734 0.2675 -0.0368 0.033 Uiso 1 1 d R . .
O5 O -0.23359(15) 0.0170(4) -0.0727(4) 0.0155(6) Uani 1 1 d . . .
O6 O -0.11336(14) 0.0177(4) -0.1051(4) 0.0134(6) Uani 1 1 d . . .
H6 H -0.1282 -0.0775 -0.1872 0.020 Uiso 1 1 d R . .
N1 N 0.0000 0.1430(7) -0.7500 0.0211(11) Uani 1 2 d SD . .
H1N H -0.0220 0.2050 -0.8591 0.025 Uiso 1 1 d RD . .
H2N H 0.0322 0.0656 -0.7799 0.025 Uiso 1 1 d RD . .

loop_
_atom_site_aniso_label
_atom_site_aniso_U_11
_atom_site_aniso_U_22
_atom_site_aniso_U_33
_atom_site_aniso_U_23
_atom_site_aniso_U_13
_atom_site_aniso_U_12
Co1 0.0112(4) 0.0101(4) 0.0087(3) -0.0006(3) 0.0012(3) -0.0015(3)
Co2 0.0103(3) 0.0113(3) 0.0104(3) 0.0001(2) 0.0018(2) -0.0001(2)
P1 0.0089(5) 0.0086(4) 0.0088(4) 0.0009(3) 0.0009(4) 0.0002(4)
P2 0.0090(7) 0.0107(6) 0.0125(6) 0.000 0.0013(5) 0.000
F1 0.0149(12) 0.0152(11) 0.0103(10) 0.0002(9) 0.0038(9) -0.0020(9)
O1 0.0206(15) 0.0133(14) 0.0101(12) 0.0038(11) -0.0014(11) -0.0048(11)
O2 0.0211(15) 0.0134(14) 0.0108(12) -0.0031(11) -0.0039(12) 0.0025(12)
O3 0.0100(14) 0.0243(16) 0.0254(16) -0.0066(13) 0.0016(12) 0.0017(12)
O4 0.0237(17) 0.0209(16) 0.0192(15) 0.0091(12) -0.0019(13) -0.0014(13)
O5 0.0133(14) 0.0128(14) 0.0195(14) 0.0027(11) 0.0015(12) -0.0029(11)
O6 0.0094(13) 0.0118(13) 0.0205(14) -0.0031(11) 0.0069(11) 0.0057(11)
N1 0.024(3) 0.024(3) 0.018(2) 0.000 0.008(2) 0.000

loop_
_atom_type_symbol
_atom_type_description
_atom_type_scat_dispersion_real
_atom_type_scat_dispersion_imag
_atom_type_scat_source
Co Co 0.3494 0.9721 'International Tables Vol C Tables 4.2.6.8 and 6.1.1.4'
F F 0.0171 0.0103 'International Tables Vol C Tables 4.2.6.8 and 6.1.1.4'
H H 0.0000 0.0000 'International Tables Vol C Tables 4.2.6.8 and 6.1.1.4'
N N 0.0061 0.0033 'International Tables Vol C Tables 4.2.6.8 and 6.1.1.4'
O O 0.0106 0.0060 'International Tables Vol C Tables 4.2.6.8 and 6.1.1.4'
P P 0.1023 0.0942 'International Tables Vol C Tables 4.2.6.8 and 6.1.1.4'

loop_
_geom_angle_atom_site_label_1
_geom_angle_atom_site_label_2
_geom_angle_atom_site_label_3
_geom_angle
_geom_angle_site_symmetry_1
_geom_angle_site_symmetry_3
O1 Co1 O1 180.00(18) . 7_454
O1 Co1 F1 80.46(10) . .
O1 Co1 F1 99.54(10) 7_454 .
O1 Co1 F1 99.54(10) . 7_454
O1 Co1 F1 80.46(10) 7_454 7_454
F1 Co1 F1 180.00(6) . 7_454
O1 Co1 O5 101.36(11) . 6
O1 Co1 O5 78.64(11) 7_454 6
F1 Co1 O5 100.43(10) . 6
F1 Co1 O5 79.57(10) 7_454 6
O1 Co1 O5 78.64(11) . 4_454
O1 Co1 O5 101.36(11) 7_454 4_454
F1 Co1 O5 79.57(10) . 4_454
F1 Co1 O5 100.43(10) 7_454 4_454
O5 Co1 O5 180.0 6 4_454
O1 Co1 Co2 46.93(8) . .
O1 Co1 Co2 133.07(8) 7_454 .
F1 Co1 Co2 48.99(6) . .
F1 Co1 Co2 131.01(6) 7_454 .
O5 Co1 Co2 133.04(8) 6 .
O5 Co1 Co2 46.96(8) 4_454 .
O1 Co1 Co2 133.07(8) . 7_454
O1 Co1 Co2 46.93(8) 7_454 7_454
F1 Co1 Co2 131.01(6) . 7_454
F1 Co1 Co2 48.99(6) 7_454 7_454
O5 Co1 Co2 46.96(8) 6 7_454
O5 Co1 Co2 133.04(8) 4_454 7_454
Co2 Co1 Co2 180.000(18) . 7_454
O3 Co2 O2 92.24(12) . 6_565
O3 Co2 F1 86.86(11) . 6_566
O2 Co2 F1 91.39(10) 6_565 6_566
O3 Co2 O1 96.05(12) . .
O2 Co2 O1 169.85(10) 6_565 .
F1 Co2 O1 94.90(10) 6_566 .
O3 Co2 O5 170.99(11) . 4_454
O2 Co2 O5 93.40(11) 6_565 4_454
F1 Co2 O5 100.02(11) 6_566 4_454
O1 Co2 O5 77.68(11) . 4_454
O3 Co2 F1 95.05(11) . .
O2 Co2 F1 96.67(10) 6_565 .
F1 Co2 F1 171.63(8) 6_566 .
O1 Co2 F1 76.81(10) . .
O5 Co2 F1 77.32(10) 4_454 .
O3 Co2 Co1 123.85(9) . .
O2 Co2 Co1 124.61(8) 6_565 .
F1 Co2 Co1 126.92(7) 6_566 .
O1 Co2 Co1 45.42(7) . .
O5 Co2 Co1 47.20(8) 4_454 .
F1 Co2 Co1 45.78(6) . .
O2 P1 O5 114.25(17) . .
O2 P1 O1 113.58(17) . .
O5 P1 O1 112.05(16) . .
O2 P1 O6 103.75(16) . .
O5 P1 O6 106.13(16) . .
O1 P1 O6 106.06(17) . .
O3 P2 O3 115.9(3) 2_554 .
O3 P2 O4 111.17(17) 2_554 2_554
O3 P2 O4 108.93(16) . 2_554
O3 P2 O4 108.93(16) 2_554 .
O3 P2 O4 111.17(17) . .
O4 P2 O4 99.5(2) 2_554 .
Co1 F1 Co2 123.38(11) . 6_565
Co1 F1 Co2 85.23(9) . .
Co2 F1 Co2 126.29(11) 6_565 .
P1 O1 Co1 136.13(17) . .
P1 O1 Co2 136.22(17) . .
Co1 O1 Co2 87.65(10) . .
P1 O2 Co2 134.64(17) . 6_566
P2 O3 Co2 138.60(19) . .
P2 O4 H4 114.2 . .
P1 O5 Co2 134.02(17) . 4_444
P1 O5 Co1 138.76(18) . 4_444
Co2 O5 Co1 85.84(10) 4_444 4_444
P1 O6 H6 112.8 . .
H1N N1 H2N 107.4 . .

loop_
_geom_bond_atom_site_label_1
_geom_bond_atom_site_label_2
_geom_bond_distance
_geom_bond_site_symmetry_2
Co1 O1 2.059(3) .
Co1 O1 2.059(3) 7_454
Co1 F1 2.077(2) .
Co1 F1 2.077(2) 7_454
Co1 O5 2.125(3) 6
Co1 O5 2.125(3) 4_454
Co1 Co2 2.8879(8) .
Co1 Co2 2.8879(8) 7_454
Co2 O3 2.026(3) .
Co2 O2 2.029(3) 6_565
Co2 F1 2.082(2) 6_566
Co2 O1 2.112(3) .
Co2 O5 2.116(3) 4_454
Co2 F1 2.187(2) .
P1 O2 1.504(3) .
P1 O5 1.513(3) .
P1 O1 1.517(3) .
P1 O6 1.565(3) .
P2 O3 1.491(3) 2_554
P2 O3 1.491(3) .
P2 O4 1.569(3) 2_554
P2 O4 1.569(3) .
F1 Co2 2.082(2) 6_565
O2 Co2 2.029(3) 6_566
O4 H4 0.8976 .
O5 Co2 2.116(3) 4_444
O5 Co1 2.125(3) 4_444
O6 H6 0.9519 .
N1 H1N 0.9672 .
N1 H2N 0.9307 .

loop_
_geom_hbond_atom_site_label_D
_geom_hbond_atom_site_label_H
_geom_hbond_atom_site_label_A
_geom_hbond_distance_DH
_geom_hbond_distance_HA
_geom_hbond_distance_DA
_geom_hbond_angle_DHA
_geom_hbond_site_symmetry_A
O4 H4 F1 0.90 1.94 2.816(4) 165.7 2_554
O6 H6 O2 0.95 2.00 2.929(4) 163.3 6
O6 H6 F1 0.95 2.59 3.140(4) 117.3 6_556
N1 H1N O4 0.97 2.28 2.912(3) 122.5 1_554
N1 H1N O2 0.97 2.42 2.959(3) 115.1 1_554
N1 H2N O6 0.93 2.09 2.977(3) 157.7 5_554
